data_1543856
loop_
_publ_author_name
'Harriman, Katie L. M.'
'Le Roy, Jennifer J.'
'Ungur, Liviu'
'Holmberg, Rebecca J.'
'Korobkov, Ilia'
'Murugesu, Muralee'

_publ_section_title
;
 Cycloheptatrienyl trianion: an elusive bridge in the search of exchange
 coupled dinuclear organolanthanide single-molecule magnets.
;
_journal_issue 1
_journal_name_full 'Chemical science'
_journal_page_first 231
_journal_page_last 240
_journal_paper_doi 10.1039/c6sc01224h
_journal_volume 8
_journal_year 2017
_chemical_formula_sum 'C31 H79 Er2 K N4 Si8'
_chemical_formula_weight 1106.32
_space_group_crystal_system monoclinic
_space_group_IT_number 14
_space_group_name_Hall '-P 2yn'
_space_group_name_H-M_alt 'P 1 21/n 1'
_symmetry_space_group_name_Hall '-P 2yn'
_symmetry_space_group_name_H-M 'P 1 21/n 1'
_atom_sites_solution_hydrogens geom
_audit_creation_method SHELXL-2014/7
_audit_update_record
;
2016-02-18 deposited with the CCDC.
2016-08-08 downloaded from the CCDC.
;
_cell_angle_alpha 90
_cell_angle_beta 95.170(3)
_cell_angle_gamma 90
_cell_formula_units_Z 4
_cell_length_a 14.0946(7)
_cell_length_b 14.2965(8)
_cell_length_c 25.1055(13)
_cell_measurement_reflns_used 9989
_cell_measurement_temperature 200(2)
_cell_measurement_theta_max 30.63
_cell_measurement_theta_min 2.24
_cell_volume 5038.3(5)
_computing_cell_refinement 'APEX II, Bruker (2009)'
_computing_data_collection 'APEX II, Bruker (2009)'
_computing_data_reduction 'XPREP, Bruker (2009)'
_computing_molecular_graphics 'SHELXTL, Bruker (2004)'
_computing_publication_material 'SHELXTL, Bruker (2004)'
_computing_structure_refinement 'SHELXL-2014/7 (Sheldrick, 2014)'
_computing_structure_solution 'SHELXS-03 (Sheldrick, 2003)'
_diffrn_ambient_temperature 200(2)
_diffrn_measured_fraction_theta_full 0.995
_diffrn_measured_fraction_theta_max 0.979
_diffrn_measurement_device_type 'Bruker APEX-II CCD'
_diffrn_measurement_method '\f and \w scans'
_diffrn_radiation_type MoK\a
_diffrn_radiation_wavelength 0.71073
_diffrn_reflns_av_unetI/netI 0.0493
_diffrn_reflns_Laue_measured_fraction_full 0.995
_diffrn_reflns_Laue_measured_fraction_max 0.979
_diffrn_reflns_limit_h_max 20
_diffrn_reflns_limit_h_min -20
_diffrn_reflns_limit_k_max 20
_diffrn_reflns_limit_k_min 0
_diffrn_reflns_limit_l_max 35
_diffrn_reflns_limit_l_min 0
_diffrn_reflns_number 26202
_diffrn_reflns_point_group_measured_fraction_full 0.995
_diffrn_reflns_point_group_measured_fraction_max 0.979
_diffrn_reflns_theta_full 25.242
_diffrn_reflns_theta_max 30.659
_diffrn_reflns_theta_min 1.598
_exptl_absorpt_coefficient_mu 3.606
_exptl_absorpt_correction_T_max 0.746065
_exptl_absorpt_correction_T_min 0.304526
_exptl_absorpt_correction_type multi-scan
_exptl_absorpt_process_details 'SADABS, Bruker (2003)'
_exptl_crystal_colour orange
_exptl_crystal_density_diffrn 1.459
_exptl_crystal_density_meas ?
_exptl_crystal_description block
_exptl_crystal_F_000 2240
_exptl_crystal_size_max 0.800
_exptl_crystal_size_mid 0.543
_exptl_crystal_size_min 0.430
_refine_diff_density_max 3.653
_refine_diff_density_min -2.021
_refine_diff_density_rms 0.173
_refine_ls_extinction_method none
_refine_ls_goodness_of_fit_ref 1.063
_refine_ls_hydrogen_treatment constr
_refine_ls_matrix_type full
_refine_ls_number_parameters 416
_refine_ls_number_reflns 15164
_refine_ls_number_restraints 0
_refine_ls_restrained_S_all 1.063
_refine_ls_R_factor_all 0.0648
_refine_ls_R_factor_gt 0.0443
_refine_ls_shift/su_max 0.003
_refine_ls_shift/su_mean 0.000
_refine_ls_structure_factor_coef Fsqd
_refine_ls_weighting_details 'w=1/[\s^2^(Fo^2^)+(0.0571P)^2^+21.3484P] where P=(Fo^2^+2Fc^2^)/3'
_refine_ls_weighting_scheme calc
_refine_ls_wR_factor_gt 0.1120
_refine_ls_wR_factor_ref 0.1336
_reflns_Friedel_coverage 0.000
_reflns_number_gt 12527
_reflns_number_total 15164
_reflns_threshold_expression 'I > 2\s(I)'
_cod_data_source_file c6sc01224h2.cif
_cod_data_source_block mm466_5
_cod_depositor_comments
;
The following automatic conversions were performed:

'_exptl_crystal_density_meas' value 'n/a' was changed to '?' - the
value is perceived as not measured.

Automatic conversion script
Id: cif_fix_values 4268 2015-11-12 08:31:59Z antanas 

 Adding full bibliography for 1543854--1543857.cif.

 Adding full bibliography for 1543854--1543857.cif.
;
_cod_database_code 1543856
_shelx_shelxl_version_number 2014/7
_shelx_space_group_comment
; 
The symmetry employed for this shelxl refinement is uniquely defined 
by the following loop, which should always be used as a source of 
symmetry information in preference to the above space-group names. 
They are only intended as comments. 
;
_shelx_estimated_absorpt_t_min 0.161
_shelx_estimated_absorpt_t_max 0.306

loop_
_space_group_symop_operation_xyz
'x, y, z'
'-x+1/2, y+1/2, -z+1/2'
'-x, -y, -z'
'x-1/2, -y-1/2, z-1/2'

loop_
_atom_site_label
_atom_site_type_symbol
_atom_site_fract_x
_atom_site_fract_y
_atom_site_fract_z
_atom_site_U_iso_or_equiv
_atom_site_adp_type
_atom_site_occupancy
_atom_site_site_symmetry_order
_atom_site_calc_flag
_atom_site_refinement_flags_posn
_atom_site_refinement_flags_adp
Er1 Er 0.17213(2) 0.23105(2) 1.06695(2) 0.02263(6) Uani 1 1 d . .
Er2 Er 0.30279(2) 0.22558(2) 0.93389(2) 0.02065(6) Uani 1 1 d . .
K1 K 0.43466(13) 0.21707(12) 0.80531(6) 0.0416(4) Uani 1 1 d . .
Si1 Si 0.31766(14) 0.20724(17) 1.19452(8) 0.0411(5) Uani 1 1 d . .
Si2 Si 0.17648(16) 0.06606(14) 1.15422(8) 0.0390(4) Uani 1 1 d . .
Si3 Si 0.05170(13) 0.38678(13) 1.12981(7) 0.0300(3) Uani 1 1 d . .
Si4 Si -0.07829(13) 0.28720(15) 1.05050(8) 0.0370(4) Uani 1 1 d . .
Si5 Si 0.54219(12) 0.25042(13) 0.93443(7) 0.0308(3) Uani 1 1 d . .
Si6 Si 0.44222(12) 0.42101(12) 0.89416(7) 0.0285(3) Uani 1 1 d . .
Si7 Si 0.28996(14) 0.02123(14) 0.84845(7) 0.0346(4) Uani 1 1 d . .
Si8 Si 0.18786(13) 0.19325(15) 0.81248(7) 0.0337(4) Uani 1 1 d . .
N1 N 0.2301(4) 0.1714(4) 1.1468(2) 0.0313(11) Uani 1 1 d . .
N2 N 0.0345(3) 0.3040(4) 1.08219(19) 0.0278(10) Uani 1 1 d . .
N3 N 0.4372(3) 0.3046(3) 0.91099(19) 0.0242(9) Uani 1 1 d . .
N4 N 0.2713(4) 0.1387(4) 0.85588(19) 0.0283(10) Uani 1 1 d . .
C1 C 0.3347(5) 0.2662(8) 1.0331(3) 0.055(3) Uani 1 1 d . .
H1A H 0.3894 0.2888 1.0541 0.067 Uiso 1 1 calc R U
C2 C 0.3277(6) 0.1703(9) 1.0279(3) 0.063(3) Uani 1 1 d . .
H2A H 0.3822 0.1358 1.0415 0.075 Uiso 1 1 calc R U
C3 C 0.2495(7) 0.1157(5) 1.0046(3) 0.056(3) Uani 1 1 d . .
H3A H 0.2560 0.0498 1.0078 0.067 Uiso 1 1 calc R U
C4 C 0.1616(6) 0.1495(6) 0.9769(3) 0.055(3) Uani 1 1 d . .
H4A H 0.1147 0.1034 0.9668 0.066 Uiso 1 1 calc R U
C5 C 0.1374(5) 0.2425(7) 0.9630(3) 0.050(2) Uani 1 1 d . .
H5A H 0.0805 0.2508 0.9403 0.060 Uiso 1 1 calc R U
C6 C 0.1872(7) 0.3247(6) 0.9787(3) 0.055(2) Uani 1 1 d . .
H6A H 0.1592 0.3811 0.9649 0.066 Uiso 1 1 calc R U
C7 C 0.2707(7) 0.3351(6) 1.0112(3) 0.051(2) Uani 1 1 d . .
H7A H 0.2877 0.3979 1.0202 0.061 Uiso 1 1 calc R U
C8 C 0.4113(6) 0.2816(8) 1.1675(3) 0.064(3) Uani 1 1 d . .
H8A H 0.4587 0.2995 1.1967 0.096 Uiso 1 1 calc R U
H8B H 0.4425 0.2464 1.1405 0.096 Uiso 1 1 calc R U
H8C H 0.3818 0.3380 1.1512 0.096 Uiso 1 1 calc R U
C9 C 0.3853(8) 0.1088(9) 1.2300(5) 0.086(4) Uani 1 1 d . .
H9A H 0.4338 0.1345 1.2564 0.129 Uiso 1 1 calc R U
H9B H 0.3412 0.0695 1.2481 0.129 Uiso 1 1 calc R U
H9C H 0.4163 0.0712 1.2039 0.129 Uiso 1 1 calc R U
C10 C 0.2709(7) 0.2767(8) 1.2504(3) 0.066(3) Uani 1 1 d . .
H10A H 0.3240 0.2950 1.2761 0.099 Uiso 1 1 calc R U
H10B H 0.2385 0.3329 1.2357 0.099 Uiso 1 1 calc R U
H10C H 0.2258 0.2384 1.2684 0.099 Uiso 1 1 calc R U
C11 C 0.1283(6) 0.0489(6) 1.2205(3) 0.052(2) Uani 1 1 d . .
H11A H 0.0987 -0.0130 1.2216 0.078 Uiso 1 1 calc R U
H11B H 0.1803 0.0536 1.2490 0.078 Uiso 1 1 calc R U
H11C H 0.0806 0.0972 1.2256 0.078 Uiso 1 1 calc R U
C12 C 0.2512(9) -0.0368(7) 1.1406(5) 0.081(4) Uani 1 1 d . .
H12A H 0.2154 -0.0944 1.1457 0.121 Uiso 1 1 calc R U
H12B H 0.2684 -0.0339 1.1037 0.121 Uiso 1 1 calc R U
H12C H 0.3093 -0.0364 1.1652 0.121 Uiso 1 1 calc R U
C13 C 0.0699(7) 0.0563(6) 1.1045(3) 0.056(2) Uani 1 1 d . .
H13A H 0.0389 -0.0043 1.1087 0.084 Uiso 1 1 calc R U
H13B H 0.0249 0.1067 1.1106 0.084 Uiso 1 1 calc R U
H13C H 0.0898 0.0614 1.0683 0.084 Uiso 1 1 calc R U
C14 C 0.0235(5) 0.3439(5) 1.1974(3) 0.0409(16) Uani 1 1 d . .
H14A H 0.0346 0.3943 1.2237 0.061 Uiso 1 1 calc R U
H14B H -0.0433 0.3243 1.1957 0.061 Uiso 1 1 calc R U
H14C H 0.0646 0.2906 1.2081 0.061 Uiso 1 1 calc R U
C15 C -0.0201(7) 0.4975(6) 1.1204(4) 0.056(2) Uani 1 1 d . .
H15A H -0.0036 0.5397 1.1506 0.084 Uiso 1 1 calc R U
H15B H -0.0059 0.5280 1.0871 0.084 Uiso 1 1 calc R U
H15C H -0.0881 0.4824 1.1186 0.084 Uiso 1 1 calc R U
C16 C 0.1786(5) 0.4280(5) 1.1334(3) 0.0384(15) Uani 1 1 d . .
H16A H 0.1888 0.4762 1.1611 0.058 Uiso 1 1 calc R U
H16B H 0.2214 0.3752 1.1423 0.058 Uiso 1 1 calc R U
H16C H 0.1918 0.4542 1.0988 0.058 Uiso 1 1 calc R U
C17 C -0.1133(7) 0.3821(9) 1.0007(4) 0.078(3) Uani 1 1 d . .
H17A H -0.1775 0.3697 0.9838 0.117 Uiso 1 1 calc R U
H17B H -0.1127 0.4426 1.0191 0.117 Uiso 1 1 calc R U
H17C H -0.0681 0.3835 0.9733 0.117 Uiso 1 1 calc R U
C18 C -0.1703(5) 0.2834(6) 1.0999(3) 0.0447(18) Uani 1 1 d . .
H18A H -0.2334 0.2738 1.0809 0.067 Uiso 1 1 calc R U
H18B H -0.1560 0.2318 1.1250 0.067 Uiso 1 1 calc R U
H18C H -0.1697 0.3426 1.1196 0.067 Uiso 1 1 calc R U
C19 C -0.0943(6) 0.1757(8) 1.0122(4) 0.065(3) Uani 1 1 d . .
H19A H -0.1598 0.1718 0.9956 0.097 Uiso 1 1 calc R U
H19B H -0.0499 0.1740 0.9843 0.097 Uiso 1 1 calc R U
H19C H -0.0816 0.1226 1.0365 0.097 Uiso 1 1 calc R U
C20 C 0.5222(6) 0.1210(5) 0.9390(4) 0.0489(19) Uani 1 1 d . .
H20A H 0.5819 0.0903 0.9523 0.073 Uiso 1 1 calc R U
H20B H 0.4735 0.1086 0.9635 0.073 Uiso 1 1 calc R U
H20C H 0.5009 0.0964 0.9034 0.073 Uiso 1 1 calc R U
C21 C 0.6397(6) 0.2639(6) 0.8882(4) 0.054(2) Uani 1 1 d . .
H21A H 0.6973 0.2319 0.9035 0.082 Uiso 1 1 calc R U
H21B H 0.6190 0.2364 0.8533 0.082 Uiso 1 1 calc R U
H21C H 0.6536 0.3305 0.8837 0.082 Uiso 1 1 calc R U
C22 C 0.5929(6) 0.2862(6) 1.0021(4) 0.053(2) Uani 1 1 d . .
H22A H 0.6521 0.2516 1.0116 0.079 Uiso 1 1 calc R U
H22B H 0.6064 0.3534 1.0022 0.079 Uiso 1 1 calc R U
H22C H 0.5471 0.2724 1.0281 0.079 Uiso 1 1 calc R U
C23 C 0.4560(6) 0.4352(6) 0.8209(3) 0.051(2) Uani 1 1 d . .
H23A H 0.4587 0.5019 0.8122 0.077 Uiso 1 1 calc R U
H23B H 0.5149 0.4046 0.8123 0.077 Uiso 1 1 calc R U
H23C H 0.4015 0.4064 0.8000 0.077 Uiso 1 1 calc R U
C24 C 0.5458(5) 0.4882(5) 0.9273(3) 0.0454(17) Uani 1 1 d . .
H24A H 0.5423 0.5534 0.9152 0.068 Uiso 1 1 calc R U
H24B H 0.5438 0.4861 0.9662 0.068 Uiso 1 1 calc R U
H24C H 0.6055 0.4602 0.9178 0.068 Uiso 1 1 calc R U
C25 C 0.3347(5) 0.4899(5) 0.9082(3) 0.0393(14) Uani 1 1 d . .
H25A H 0.3429 0.5551 0.8976 0.059 Uiso 1 1 calc R U
H25B H 0.2783 0.4636 0.8879 0.059 Uiso 1 1 calc R U
H25C H 0.3265 0.4870 0.9466 0.059 Uiso 1 1 calc R U
C26 C 0.3238(6) -0.0442(5) 0.9112(3) 0.0480(17) Uani 1 1 d . .
H26A H 0.3328 -0.1104 0.9028 0.072 Uiso 1 1 calc R U
H26B H 0.3832 -0.0186 0.9286 0.072 Uiso 1 1 calc R U
H26C H 0.2731 -0.0382 0.9353 0.072 Uiso 1 1 calc R U
C27 C 0.1847(7) -0.0449(6) 0.8170(3) 0.058(2) Uani 1 1 d . .
H27A H 0.2013 -0.1111 0.8142 0.086 Uiso 1 1 calc R U
H27B H 0.1312 -0.0383 0.8390 0.086 Uiso 1 1 calc R U
H27C H 0.1666 -0.0197 0.7812 0.086 Uiso 1 1 calc R U
C28 C 0.3874(7) -0.0019(6) 0.8036(4) 0.064(3) Uani 1 1 d . .
H28A H 0.3964 -0.0695 0.8001 0.096 Uiso 1 1 calc R U
H28B H 0.3697 0.0252 0.7682 0.096 Uiso 1 1 calc R U
H28C H 0.4469 0.0267 0.8190 0.096 Uiso 1 1 calc R U
C29 C 0.2094(7) 0.1769(7) 0.7403(3) 0.056(2) Uani 1 1 d . .
H29A H 0.1598 0.2095 0.7176 0.084 Uiso 1 1 calc R U
H29B H 0.2719 0.2027 0.7341 0.084 Uiso 1 1 calc R U
H29C H 0.2079 0.1101 0.7316 0.084 Uiso 1 1 calc R U
C30 C 0.0607(5) 0.1589(7) 0.8193(3) 0.054(2) Uani 1 1 d . .
H30A H 0.0184 0.1934 0.7931 0.080 Uiso 1 1 calc R U
H30B H 0.0530 0.0916 0.8130 0.080 Uiso 1 1 calc R U
H30C H 0.0443 0.1739 0.8555 0.080 Uiso 1 1 calc R U
C31 C 0.1923(6) 0.3221(5) 0.8242(3) 0.0453(17) Uani 1 1 d . .
H31A H 0.1446 0.3530 0.7993 0.068 Uiso 1 1 calc R U
H31B H 0.1789 0.3354 0.8610 0.068 Uiso 1 1 calc R U
H31C H 0.2559 0.3456 0.8183 0.068 Uiso 1 1 calc R U

loop_
_atom_site_aniso_label
_atom_site_aniso_U_11
_atom_site_aniso_U_22
_atom_site_aniso_U_33
_atom_site_aniso_U_23
_atom_site_aniso_U_13
_atom_site_aniso_U_12
Er1 0.02367(12) 0.02770(13) 0.01755(11) -0.00068(9) 0.00762(8) 0.00015(10)
Er2 0.02287(12) 0.02523(12) 0.01457(10) -0.00170(8) 0.00566(7) -0.00227(9)
K1 0.0494(8) 0.0508(9) 0.0271(6) -0.0181(6) 0.0175(6) -0.0205(7)
Si1 0.0339(9) 0.0640(13) 0.0258(8) 0.0111(9) 0.0050(7) 0.0071(9)
Si2 0.0551(12) 0.0291(9) 0.0364(9) 0.0075(8) 0.0233(8) 0.0043(8)
Si3 0.0349(9) 0.0280(8) 0.0287(8) 0.0009(7) 0.0116(6) 0.0062(7)
Si4 0.0255(8) 0.0534(12) 0.0325(9) 0.0063(8) 0.0050(6) -0.0018(7)
Si5 0.0229(7) 0.0301(9) 0.0401(9) -0.0022(7) 0.0054(6) 0.0009(6)
Si6 0.0327(8) 0.0292(8) 0.0244(7) 0.0008(6) 0.0071(6) -0.0056(6)
Si7 0.0435(10) 0.0300(9) 0.0316(9) -0.0085(7) 0.0100(7) -0.0065(7)
Si8 0.0357(9) 0.0427(11) 0.0223(7) 0.0005(7) 0.0005(6) -0.0050(8)
N1 0.033(3) 0.037(3) 0.025(2) 0.012(2) 0.0102(19) 0.010(2)
N2 0.020(2) 0.038(3) 0.026(2) -0.001(2) 0.0092(17) 0.005(2)
N3 0.024(2) 0.024(2) 0.026(2) -0.004(2) 0.0105(17) -0.0057(18)
N4 0.033(3) 0.027(3) 0.025(2) -0.011(2) 0.0058(18) -0.009(2)
C1 0.035(4) 0.107(8) 0.027(3) -0.016(4) 0.013(3) -0.034(4)
C2 0.050(4) 0.111(8) 0.030(4) 0.023(4) 0.019(3) 0.042(5)
C3 0.106(8) 0.023(3) 0.044(4) 0.011(3) 0.044(5) 0.017(4)
C4 0.067(5) 0.071(6) 0.031(3) -0.036(4) 0.030(3) -0.056(5)
C5 0.027(3) 0.103(7) 0.020(3) -0.003(4) 0.005(2) 0.006(4)
C6 0.075(6) 0.051(5) 0.043(4) 0.015(4) 0.037(4) 0.030(4)
C7 0.083(6) 0.037(4) 0.040(4) -0.016(3) 0.039(4) -0.023(4)
C8 0.046(5) 0.112(8) 0.034(4) 0.008(4) -0.004(3) -0.028(5)
C9 0.056(6) 0.108(9) 0.091(8) 0.036(7) -0.004(5) 0.023(6)
C10 0.063(6) 0.106(9) 0.030(4) -0.019(4) 0.004(4) 0.004(5)
C11 0.062(5) 0.056(5) 0.043(4) 0.013(4) 0.024(4) -0.003(4)
C12 0.117(9) 0.040(5) 0.093(8) 0.017(5) 0.058(7) 0.030(6)
C13 0.080(6) 0.048(5) 0.042(4) -0.002(4) 0.011(4) -0.026(4)
C14 0.051(4) 0.041(4) 0.033(3) -0.001(3) 0.012(3) 0.010(3)
C15 0.066(5) 0.035(4) 0.069(6) 0.008(4) 0.013(4) 0.016(4)
C16 0.043(4) 0.032(3) 0.040(4) -0.004(3) 0.002(3) -0.010(3)
C17 0.056(5) 0.105(9) 0.068(6) 0.050(6) -0.016(4) -0.016(6)
C18 0.030(3) 0.056(5) 0.049(4) 0.007(4) 0.011(3) 0.003(3)
C19 0.041(4) 0.095(8) 0.058(5) -0.032(5) 0.000(4) -0.010(5)
C20 0.051(4) 0.029(4) 0.068(5) 0.001(4) 0.015(4) 0.004(3)
C21 0.038(4) 0.047(5) 0.082(6) -0.007(4) 0.029(4) 0.000(3)
C22 0.047(5) 0.051(5) 0.056(5) 0.000(4) -0.015(4) 0.002(4)
C23 0.069(5) 0.066(5) 0.021(3) 0.008(3) 0.009(3) -0.018(4)
C24 0.043(4) 0.035(4) 0.059(5) -0.002(4) 0.008(3) -0.011(3)
C25 0.043(4) 0.029(3) 0.046(4) 0.003(3) 0.005(3) 0.001(3)
C26 0.062(5) 0.033(4) 0.049(4) -0.004(3) 0.003(3) 0.002(4)
C27 0.081(6) 0.040(4) 0.049(5) -0.004(4) -0.009(4) -0.019(4)
C28 0.089(7) 0.038(4) 0.073(6) -0.022(4) 0.047(5) -0.006(4)
C29 0.078(6) 0.069(6) 0.020(3) 0.000(3) 0.000(3) -0.012(5)
C30 0.036(4) 0.068(6) 0.055(5) 0.006(4) -0.005(3) -0.011(4)
C31 0.043(4) 0.044(4) 0.048(4) 0.005(4) -0.001(3) 0.007(3)

loop_
_atom_type_symbol
_atom_type_description
_atom_type_scat_dispersion_real
_atom_type_scat_dispersion_imag
_atom_type_scat_source
C C 0.0033 0.0016 'International Tables Vol C Tables 4.2.6.8 and 6.1.1.4'
H H 0.0000 0.0000 'International Tables Vol C Tables 4.2.6.8 and 6.1.1.4'
N N 0.0061 0.0033 'International Tables Vol C Tables 4.2.6.8 and 6.1.1.4'
Si Si 0.0817 0.0704 'International Tables Vol C Tables 4.2.6.8 and 6.1.1.4'
K K 0.2009 0.2494 'International Tables Vol C Tables 4.2.6.8 and 6.1.1.4'
Er Er -0.2586 4.9576 'International Tables Vol C Tables 4.2.6.8 and 6.1.1.4'

loop_
_geom_angle_atom_site_label_1
_geom_angle_atom_site_label_2
_geom_angle_atom_site_label_3
_geom_angle
_geom_angle_site_symmetry_1
_geom_angle_site_symmetry_3
N1 Er1 N2 105.67(18) . .
N1 Er1 C4 127.2(3) . .
N2 Er1 C4 112.3(3) . .
N1 Er1 C7 122.5(3) . .
N2 Er1 C7 110.0(3) . .
C4 Er1 C7 76.7(2) . .
N1 Er1 C1 96.0(2) . .
N2 Er1 C1 140.4(3) . .
C4 Er1 C1 77.1(2) . .
C7 Er1 C1 32.1(3) . .
N1 Er1 C3 99.1(2) . .
N2 Er1 C3 144.3(3) . .
C4 Er1 C3 32.9(3) . .
C7 Er1 C3 76.0(2) . .
C1 Er1 C3 59.0(3) . .
N1 Er1 C6 153.4(3) . .
N2 Er1 C6 92.5(2) . .
C4 Er1 C6 58.8(3) . .
C7 Er1 C6 31.0(3) . .
C1 Er1 C6 58.4(3) . .
C3 Er1 C6 75.1(2) . .
N1 Er1 C5 158.1(2) . .
N2 Er1 C5 93.1(2) . .
C4 Er1 C5 31.7(3) . .
C7 Er1 C5 58.4(3) . .
C1 Er1 C5 75.5(2) . .
C3 Er1 C5 59.1(3) . .
C6 Er1 C5 31.2(3) . .
N1 Er1 C2 87.7(2) . .
N2 Er1 C2 166.1(2) . .
C4 Er1 C2 60.0(3) . .
C7 Er1 C2 58.1(3) . .
C1 Er1 C2 30.8(3) . .
C3 Er1 C2 31.9(3) . .
C6 Er1 C2 73.7(2) . .
C5 Er1 C2 74.7(2) . .
N1 Er1 Si2 30.33(16) . .
N2 Er1 Si2 100.75(14) . .
C4 Er1 Si2 105.4(2) . .
C7 Er1 Si2 145.8(2) . .
C1 Er1 Si2 114.0(2) . .
C3 Er1 Si2 87.78(15) . .
C6 Er1 Si2 162.78(18) . .
C5 Er1 Si2 135.7(2) . .
C2 Er1 Si2 92.7(2) . .
N1 Er1 Si3 89.45(14) . .
N2 Er1 Si3 28.39(14) . .
C4 Er1 Si3 138.4(3) . .
C7 Er1 Si3 101.50(18) . .
C1 Er1 Si3 122.8(2) . .
C3 Er1 Si3 171.1(2) . .
C6 Er1 Si3 98.33(16) . .
C5 Er1 Si3 112.21(19) . .
C2 Er1 Si3 152.5(3) . .
Si2 Er1 Si3 98.55(5) . .
N1 Er1 Er2 125.61(12) . .
N2 Er1 Er2 128.49(13) . .
C4 Er1 Er2 39.91(14) . .
C7 Er1 Er2 39.42(16) . .
C1 Er1 Er2 39.36(16) . .
C3 Er1 Er2 38.89(15) . .
C6 Er1 Er2 38.29(16) . .
C5 Er1 Er2 38.63(15) . .
C2 Er1 Er2 37.95(16) . .
Si2 Er1 Er2 125.36(3) . .
Si3 Er1 Er2 135.89(3) . .
N3 Er2 N4 98.57(17) . .
N3 Er2 C2 110.0(3) . .
N4 Er2 C2 129.0(3) . .
N3 Er2 C6 114.5(3) . .
N4 Er2 C6 126.7(3) . .
C2 Er2 C6 78.2(3) . .
N3 Er2 C5 145.4(3) . .
N4 Er2 C5 100.7(2) . .
C2 Er2 C5 79.0(2) . .
C6 Er2 C5 32.5(3) . .
N3 Er2 C3 140.8(3) . .
N4 Er2 C3 102.3(2) . .
C2 Er2 C3 33.1(3) . .
C6 Er2 C3 77.9(2) . .
C5 Er2 C3 61.0(3) . .
N3 Er2 C1 93.1(2) . .
N4 Er2 C1 160.7(3) . .
C2 Er2 C1 31.7(3) . .
C6 Er2 C1 59.9(3) . .
C5 Er2 C1 77.4(2) . .
C3 Er2 C1 59.7(3) . .
N3 Er2 C7 95.4(2) . .
N4 Er2 C7 158.3(3) . .
C2 Er2 C7 59.7(3) . .
C6 Er2 C7 31.5(3) . .
C5 Er2 C7 59.4(3) . .
C3 Er2 C7 76.4(2) . .
C1 Er2 C7 32.0(3) . .
N3 Er2 C4 169.45(19) . .
N4 Er2 C4 91.78(18) . .
C2 Er2 C4 61.2(3) . .
C6 Er2 C4 59.6(3) . .
C5 Er2 C4 32.0(3) . .
C3 Er2 C4 32.8(3) . .
C1 Er2 C4 76.3(2) . .
C7 Er2 C4 75.3(2) . .
N3 Er2 Si8 100.38(13) . .
N4 Er2 Si8 28.55(14) . .
C2 Er2 Si8 146.7(3) . .
C6 Er2 Si8 101.9(2) . .
C5 Er2 Si8 83.88(16) . .
C3 Er2 Si8 113.7(2) . .
C1 Er2 Si8 160.90(19) . .
C7 Er2 Si8 131.9(2) . .
C4 Er2 Si8 89.68(17) . .
N3 Er2 Si5 27.94(13) . .
N4 Er2 Si5 99.98(13) . .
C2 Er2 Si5 88.5(2) . .
C6 Er2 Si5 128.8(3) . .
C5 Er2 Si5 159.36(19) . .
C3 Er2 Si5 114.8(2) . .
C1 Er2 Si5 83.38(16) . .
C7 Er2 Si5 100.1(2) . .
C4 Er2 Si5 147.6(2) . .
Si8 Er2 Si5 114.65(4) . .
N3 Er2 K1 49.06(12) . .
N4 Er2 K1 49.51(12) . .
C2 Er2 K1 138.18(17) . .
C6 Er2 K1 140.75(18) . .
C5 Er2 K1 140.59(15) . .
C3 Er2 K1 139.46(16) . .
C1 Er2 K1 139.82(15) . .
C7 Er2 K1 141.35(16) . .
C4 Er2 K1 141.26(14) . .
Si8 Er2 K1 57.74(4) . .
Si5 Er2 K1 56.92(4) . .
N3 K1 N4 73.66(13) . .
N3 K1 C23 58.14(15) . .
N4 K1 C23 113.05(18) . .
N3 K1 C28 114.57(19) . .
N4 K1 C28 57.63(17) . .
C23 K1 C28 170.5(2) . .
N3 K1 C14 155.12(17) . 4_665
N4 K1 C14 129.81(17) . 4_665
C23 K1 C14 109.48(18) . 4_665
C28 K1 C14 79.58(19) . 4_665
N3 K1 C21 55.49(16) . .
N4 K1 C21 117.10(18) . .
C23 K1 C21 70.7(2) . .
C28 K1 C21 111.0(3) . .
C14 K1 C21 101.0(2) 4_665 .
N3 K1 C29 115.50(17) . .
N4 K1 C29 54.92(16) . .
C23 K1 C29 107.1(2) . .
C28 K1 C29 69.7(3) . .
C14 K1 C29 88.2(2) 4_665 .
C21 K1 C29 170.76(19) . .
N3 K1 Si5 29.64(10) . .
N4 K1 Si5 86.70(11) . .
C23 K1 Si5 73.78(14) . .
C28 K1 Si5 102.7(2) . .
C14 K1 Si5 130.75(16) 4_665 .
C21 K1 Si5 31.49(14) . .
C29 K1 Si5 139.44(13) . .
N3 K1 Si8 85.78(10) . .
N4 K1 Si8 29.15(11) . .
C23 K1 Si8 99.96(17) . .
C28 K1 Si8 72.56(18) . .
C14 K1 Si8 118.73(15) 4_665 .
C21 K1 Si8 139.67(14) . .
C29 K1 Si8 31.13(13) . .
Si5 K1 Si8 108.36(5) . .
N3 K1 Si6 27.43(10) . .
N4 K1 Si6 91.22(10) . .
C23 K1 Si6 30.80(12) . .
C28 K1 Si6 141.34(16) . .
C14 K1 Si6 137.56(14) 4_665 .
C21 K1 Si6 60.33(14) . .
C29 K1 Si6 113.03(17) . .
Si5 K1 Si6 48.63(5) . .
Si8 K1 Si6 91.18(5) . .
N3 K1 Si7 91.16(10) . .
N4 K1 Si7 27.15(11) . .
C23 K1 Si7 139.82(15) . .
C28 K1 Si7 30.74(14) . .
C14 K1 Si7 108.10(14) 4_665 .
C21 K1 Si7 115.06(16) . .
C29 K1 Si7 60.48(15) . .
Si5 K1 Si7 92.09(6) . .
Si8 K1 Si7 48.30(5) . .
Si6 K1 Si7 114.33(5) . .
N3 K1 Er2 36.76(9) . .
N4 K1 Er2 36.90(9) . .
C23 K1 Er2 85.00(12) . .
C28 K1 Er2 85.83(14) . .
C14 K1 Er2 165.27(14) 4_665 .
C21 K1 Er2 86.02(14) . .
C29 K1 Er2 84.84(13) . .
Si5 K1 Er2 54.62(3) . .
Si8 K1 Er2 53.74(3) . .
Si6 K1 Er2 57.13(3) . .
Si7 K1 Er2 57.20(3) . .
N1 Si1 C8 113.8(3) . .
N1 Si1 C9 114.1(5) . .
C8 Si1 C9 104.6(5) . .
N1 Si1 C10 113.4(4) . .
C8 Si1 C10 106.0(5) . .
C9 Si1 C10 103.8(5) . .
N1 Si2 C12 114.5(4) . .
N1 Si2 C11 114.4(4) . .
C12 Si2 C11 108.5(4) . .
N1 Si2 C13 109.4(3) . .
C12 Si2 C13 104.6(5) . .
C11 Si2 C13 104.4(4) . .
N1 Si2 Er1 42.15(18) . .
C12 Si2 Er1 115.5(3) . .
C11 Si2 Er1 135.8(3) . .
C13 Si2 Er1 68.6(3) . .
N2 Si3 C16 109.3(3) . .
N2 Si3 C14 112.5(3) . .
C16 Si3 C14 109.7(3) . .
N2 Si3 C15 117.4(4) . .
C16 Si3 C15 104.0(4) . .
C14 Si3 C15 103.5(4) . .
N2 Si3 Er1 39.75(16) . .
C16 Si3 Er1 72.8(2) . .
C14 Si3 Er1 111.9(2) . .
C15 Si3 Er1 143.5(3) . .
N2 Si4 C19 114.8(4) . .
N2 Si4 C18 111.2(3) . .
C19 Si4 C18 104.9(4) . .
N2 Si4 C17 112.4(4) . .
C19 Si4 C17 105.2(6) . .
C18 Si4 C17 107.7(5) . .
N3 Si5 C22 115.9(3) . .
N3 Si5 C20 109.5(3) . .
C22 Si5 C20 105.3(4) . .
N3 Si5 C21 113.2(4) . .
C22 Si5 C21 107.0(5) . .
C20 Si5 C21 105.0(4) . .
N3 Si5 Er2 39.06(16) . .
C22 Si5 Er2 109.5(3) . .
C20 Si5 Er2 75.1(3) . .
C21 Si5 Er2 142.0(3) . .
N3 Si5 K1 57.09(17) . .
C22 Si5 K1 171.5(3) . .
C20 Si5 K1 82.3(3) . .
C21 Si5 K1 73.8(3) . .
Er2 Si5 K1 68.46(4) . .
N3 Si6 C25 114.3(3) . .
N3 Si6 C23 110.8(3) . .
C25 Si6 C23 106.6(4) . .
N3 Si6 C24 115.7(3) . .
C25 Si6 C24 105.0(4) . .
C23 Si6 C24 103.5(4) . .
N3 Si6 K1 51.72(16) . .
C25 Si6 K1 123.7(3) . .
C23 Si6 K1 59.3(3) . .
C24 Si6 K1 130.9(3) . .
N4 Si7 C26 115.6(3) . .
N4 Si7 C27 114.7(4) . .
C26 Si7 C27 103.7(4) . .
N4 Si7 C28 111.4(3) . .
C26 Si7 C28 105.9(4) . .
C27 Si7 C28 104.6(4) . .
N4 Si7 K1 51.76(17) . .
C26 Si7 K1 121.7(3) . .
C27 Si7 K1 134.3(3) . .
C28 Si7 K1 60.3(3) . .
N4 Si8 C31 109.7(3) . .
N4 Si8 C29 113.2(4) . .
C31 Si8 C29 105.5(4) . .
N4 Si8 C30 115.3(3) . .
C31 Si8 C30 105.2(4) . .
C29 Si8 C30 107.1(4) . .
N4 Si8 Er2 40.39(16) . .
C31 Si8 Er2 73.4(2) . .
C29 Si8 Er2 141.9(3) . .
C30 Si8 Er2 109.8(3) . .
N4 Si8 K1 56.77(17) . .
C31 Si8 K1 83.8(2) . .
C29 Si8 K1 73.5(3) . .
C30 Si8 K1 170.1(3) . .
Er2 Si8 K1 68.53(4) . .
Si2 N1 Si1 119.1(3) . .
Si2 N1 Er1 107.5(3) . .
Si1 N1 Er1 133.2(3) . .
Si3 N2 Si4 119.5(3) . .
Si3 N2 Er1 111.9(3) . .
Si4 N2 Er1 128.6(3) . .
Si6 N3 Si5 117.7(3) . .
Si6 N3 Er2 125.8(3) . .
Si5 N3 Er2 113.0(2) . .
Si6 N3 K1 100.8(2) . .
Si5 N3 K1 93.3(2) . .
Er2 N3 K1 94.17(16) . .
Si7 N4 Si8 118.6(3) . .
Si7 N4 Er2 126.5(3) . .
Si8 N4 Er2 111.1(3) . .
Si7 N4 K1 101.1(2) . .
Si8 N4 K1 94.1(2) . .
Er2 N4 K1 93.59(16) . .
C2 C1 C7 128.1(7) . .
C2 C1 Er2 71.1(4) . .
C7 C1 Er2 74.3(4) . .
C2 C1 Er1 77.2(4) . .
C7 C1 Er1 73.0(4) . .
Er2 C1 Er1 101.2(2) . .
C1 C2 C3 128.8(7) . .
C1 C2 Er2 77.1(5) . .
C3 C2 Er2 75.4(4) . .
C1 C2 Er1 72.0(4) . .
C3 C2 Er1 72.2(4) . .
Er2 C2 Er1 101.4(3) . .
C2 C3 C4 127.5(7) . .
C2 C3 Er2 71.5(4) . .
C4 C3 Er2 75.6(4) . .
C2 C3 Er1 75.9(4) . .
C4 C3 Er1 71.9(4) . .
Er2 C3 Er1 101.4(2) . .
C5 C4 C3 127.6(6) . .
C5 C4 Er1 77.2(4) . .
C3 C4 Er1 75.2(4) . .
C5 C4 Er2 71.2(4) . .
C3 C4 Er2 71.6(4) . .
Er1 C4 Er2 101.1(2) . .
C6 C5 C4 128.1(7) . .
C6 C5 Er2 73.2(4) . .
C4 C5 Er2 76.8(4) . .
C6 C5 Er1 74.3(4) . .
C4 C5 Er1 71.1(4) . .
Er2 C5 Er1 100.9(2) . .
C7 C6 C5 129.3(8) . .
C7 C6 Er2 76.8(4) . .
C5 C6 Er2 74.3(4) . .
C7 C6 Er1 71.6(4) . .
C5 C6 Er1 74.5(4) . .
Er2 C6 Er1 101.4(3) . .
C6 C7 C1 129.5(7) . .
C6 C7 Er1 77.4(5) . .
C1 C7 Er1 74.9(4) . .
C6 C7 Er2 71.7(4) . .
C1 C7 Er2 73.7(4) . .
Er1 C7 Er2 101.6(3) . .
Si3 C14 K1 169.0(4) . 4_566
Si5 C21 K1 74.7(3) . .
Si6 C23 K1 89.9(3) . .
Si7 C28 K1 89.0(3) . .
Si8 C29 K1 75.4(3) . .

loop_
_geom_bond_atom_site_label_1
_geom_bond_atom_site_label_2
_geom_bond_distance
_geom_bond_site_symmetry_2
Er1 N1 2.263(5) .
Er1 N2 2.265(5) .
Er1 C4 2.537(6) .
Er1 C7 2.540(7) .
Er1 C1 2.564(7) .
Er1 C3 2.581(7) .
Er1 C6 2.613(7) .
Er1 C5 2.616(6) .
Er1 C2 2.630(7) .
Er1 Si2 3.2163(19) .
Er1 Si3 3.2880(17) .
Er1 Er2 3.9580(3) .
Er2 N3 2.322(4) .
Er2 N4 2.328(5) .
Er2 C2 2.483(7) .
Er2 C6 2.502(7) .
Er2 C5 2.517(7) .
Er2 C3 2.535(7) .
Er2 C1 2.559(7) .
Er2 C7 2.566(7) .
Er2 C4 2.588(6) .
Er2 Si8 3.3524(17) .
Er2 Si5 3.3917(17) .
Er2 K1 3.8692(12) .
K1 N3 2.931(5) .
K1 N4 2.948(5) .
K1 C23 3.154(9) .
K1 C28 3.199(9) .
K1 C14 3.205(7) 4_665
K1 C21 3.471(11) .
K1 C29 3.484(9) .
K1 Si5 3.485(3) .
K1 Si8 3.516(2) .
K1 Si6 3.667(2) .
K1 Si7 3.684(2) .
Si1 N1 1.718(6) .
Si1 C8 1.869(9) .
Si1 C9 1.878(11) .
Si1 C10 1.886(9) .
Si2 N1 1.703(6) .
Si2 C12 1.859(9) .
Si2 C11 1.869(7) .
Si2 C13 1.870(9) .
Si3 N2 1.684(6) .
Si3 C16 1.878(7) .
Si3 C14 1.881(7) .
Si3 C15 1.882(8) .
Si4 N2 1.729(5) .
Si4 C19 1.866(10) .
Si4 C18 1.875(7) .
Si4 C17 1.881(9) .
Si5 N3 1.726(5) .
Si5 C22 1.854(9) .
Si5 C20 1.877(8) .
Si5 C21 1.888(8) .
Si6 N3 1.720(5) .
Si6 C25 1.867(7) .
Si6 C23 1.877(6) .
Si6 C24 1.878(7) .
Si7 N4 1.713(6) .
Si7 C26 1.857(8) .
Si7 C27 1.872(8) .
Si7 C28 1.883(8) .
Si8 N4 1.717(6) .
Si8 C31 1.865(8) .
Si8 C29 1.878(7) .
Si8 C30 1.882(8) .
C1 C2 1.381(15) .
C1 C7 1.413(13) .
C2 C3 1.431(14) .
C3 C4 1.449(13) .
C4 C5 1.409(13) .
C5 C6 1.406(13) .
C6 C7 1.379(13) .
C14 K1 3.205(7) 4_566

loop_
_geom_torsion_atom_site_label_1
_geom_torsion_atom_site_label_2
_geom_torsion_atom_site_label_3
_geom_torsion_atom_site_label_4
_geom_torsion
_geom_torsion_site_symmetry_4
C12 Si2 N1 Si1 -73.9(5) .
C11 Si2 N1 Si1 52.4(5) .
C13 Si2 N1 Si1 169.1(4) .
Er1 Si2 N1 Si1 -175.5(5) .
C12 Si2 N1 Er1 101.6(5) .
C11 Si2 N1 Er1 -132.1(4) .
C13 Si2 N1 Er1 -15.4(4) .
C8 Si1 N1 Si2 148.5(5) .
C9 Si1 N1 Si2 28.4(5) .
C10 Si1 N1 Si2 -90.2(5) .
C8 Si1 N1 Er1 -25.6(6) .
C9 Si1 N1 Er1 -145.7(5) .
C10 Si1 N1 Er1 95.7(5) .
C16 Si3 N2 Si4 -153.5(4) .
C14 Si3 N2 Si4 84.4(4) .
C15 Si3 N2 Si4 -35.5(5) .
Er1 Si3 N2 Si4 -178.0(5) .
C16 Si3 N2 Er1 24.5(4) .
C14 Si3 N2 Er1 -97.6(3) .
C15 Si3 N2 Er1 142.5(4) .
C19 Si4 N2 Si3 -165.0(4) .
C18 Si4 N2 Si3 -46.1(5) .
C17 Si4 N2 Si3 74.8(6) .
C19 Si4 N2 Er1 17.4(6) .
C18 Si4 N2 Er1 136.3(4) .
C17 Si4 N2 Er1 -102.8(5) .
C25 Si6 N3 Si5 -145.6(3) .
C23 Si6 N3 Si5 93.9(4) .
C24 Si6 N3 Si5 -23.5(4) .
K1 Si6 N3 Si5 99.6(3) .
C25 Si6 N3 Er2 11.5(4) .
C23 Si6 N3 Er2 -108.9(4) .
C24 Si6 N3 Er2 133.7(4) .
K1 Si6 N3 Er2 -103.3(3) .
C25 Si6 N3 K1 114.8(3) .
C23 Si6 N3 K1 -5.7(4) .
C24 Si6 N3 K1 -123.1(3) .
C22 Si5 N3 Si6 70.5(5) .
C20 Si5 N3 Si6 -170.6(4) .
C21 Si5 N3 Si6 -53.7(4) .
Er2 Si5 N3 Si6 160.0(4) .
K1 Si5 N3 Si6 -104.1(3) .
C22 Si5 N3 Er2 -89.5(4) .
C20 Si5 N3 Er2 29.4(4) .
C21 Si5 N3 Er2 146.3(3) .
K1 Si5 N3 Er2 95.9(2) .
C22 Si5 N3 K1 174.6(3) .
C20 Si5 N3 K1 -66.5(3) .
C21 Si5 N3 K1 50.3(4) .
Er2 Si5 N3 K1 -95.9(2) .
C26 Si7 N4 Si8 -147.7(4) .
C27 Si7 N4 Si8 -27.1(5) .
C28 Si7 N4 Si8 91.4(5) .
K1 Si7 N4 Si8 100.9(3) .
C26 Si7 N4 Er2 8.4(5) .
C27 Si7 N4 Er2 129.0(4) .
C28 Si7 N4 Er2 -112.5(5) .
K1 Si7 N4 Er2 -103.0(3) .
C26 Si7 N4 K1 111.4(3) .
C27 Si7 N4 K1 -128.0(3) .
C28 Si7 N4 K1 -9.5(4) .
C31 Si8 N4 Si7 -173.2(4) .
C29 Si8 N4 Si7 -55.6(5) .
C30 Si8 N4 Si7 68.3(5) .
Er2 Si8 N4 Si7 159.6(5) .
K1 Si8 N4 Si7 -105.0(3) .
C31 Si8 N4 Er2 27.2(4) .
C29 Si8 N4 Er2 144.8(4) .
C30 Si8 N4 Er2 -91.3(4) .
K1 Si8 N4 Er2 95.4(2) .
C31 Si8 N4 K1 -68.2(3) .
C29 Si8 N4 K1 49.4(4) .
C30 Si8 N4 K1 173.3(3) .
Er2 Si8 N4 K1 -95.4(2) .
C7 C1 C2 C3 -8.3(12) .
Er2 C1 C2 C3 -59.0(7) .
Er1 C1 C2 C3 47.7(7) .
C7 C1 C2 Er2 50.7(7) .
Er1 C1 C2 Er2 106.7(2) .
C7 C1 C2 Er1 -56.0(7) .
Er2 C1 C2 Er1 -106.7(2) .
C1 C2 C3 C4 5.8(12) .
Er2 C2 C3 C4 -54.0(6) .
Er1 C2 C3 C4 53.4(6) .
C1 C2 C3 Er2 59.7(7) .
Er1 C2 C3 Er2 107.3(2) .
C1 C2 C3 Er1 -47.6(7) .
Er2 C2 C3 Er1 -107.3(2) .
C2 C3 C4 C5 5.6(11) .
Er2 C3 C4 C5 -46.7(6) .
Er1 C3 C4 C5 60.6(6) .
C2 C3 C4 Er1 -55.0(7) .
Er2 C3 C4 Er1 -107.3(2) .
C2 C3 C4 Er2 52.4(6) .
Er1 C3 C4 Er2 107.3(2) .
C3 C4 C5 C6 -8.9(11) .
Er1 C4 C5 C6 50.8(7) .
Er2 C4 C5 C6 -55.8(6) .
C3 C4 C5 Er2 46.9(6) .
Er1 C4 C5 Er2 106.6(2) .
C3 C4 C5 Er1 -59.7(6) .
Er2 C4 C5 Er1 -106.6(2) .
C4 C5 C6 C7 -0.2(12) .
Er2 C5 C6 C7 -57.5(7) .
Er1 C5 C6 C7 49.4(7) .
C4 C5 C6 Er2 57.3(7) .
Er1 C5 C6 Er2 106.9(2) .
C4 C5 C6 Er1 -49.6(6) .
Er2 C5 C6 Er1 -106.9(2) .
C5 C6 C7 C1 7.5(13) .
Er2 C6 C7 C1 -49.0(7) .
Er1 C6 C7 C1 58.0(7) .
C5 C6 C7 Er1 -50.4(7) .
Er2 C6 C7 Er1 -107.0(2) .
C5 C6 C7 Er2 56.5(7) .
Er1 C6 C7 Er2 107.0(2) .
C2 C1 C7 C6 -1.3(12) .
Er2 C1 C7 C6 48.3(7) .
Er1 C1 C7 C6 -59.0(7) .
C2 C1 C7 Er1 57.7(7) .
Er2 C1 C7 Er1 107.3(2) .
C2 C1 C7 Er2 -49.6(7) .
Er1 C1 C7 Er2 -107.3(2) .
N2 Si3 C14 K1 -87(2) 4_566
C16 Si3 C14 K1 151.1(19) 4_566
C15 Si3 C14 K1 41(2) 4_566
Er1 Si3 C14 K1 -130.1(19) 4_566
N3 Si5 C21 K1 -42.3(3) .
C22 Si5 C21 K1 -171.2(3) .
C20 Si5 C21 K1 77.2(3) .
Er2 Si5 C21 K1 -7.7(4) .
N3 Si6 C23 K1 5.2(3) .
C25 Si6 C23 K1 -119.7(3) .
C24 Si6 C23 K1 129.8(3) .
N4 Si7 C28 K1 8.6(4) .
C26 Si7 C28 K1 -117.8(3) .
C27 Si7 C28 K1 133.0(3) .
N4 Si8 C29 K1 -41.5(3) .
C31 Si8 C29 K1 78.6(3) .
C30 Si8 C29 K1 -169.7(3) .
Er2 Si8 C29 K1 -4.2(5) .
